data_7221506
loop_
_publ_author_name
'Schnabel, S.'
'Roehr, C.'

_publ_section_title
;
 Hydrates of Li3 V O4: synthesis and structural chemistry
;
_journal_name_full
;
Zeitschrift fuer Naturforschung, Teil B. Anorganische Chemie, Organische 
Chemie (42,1987-)
;
_journal_page_first 1235
_journal_page_last 1245
_journal_volume 62
_journal_year 2007
_chemical_formula_sum 'H16 Li3 O12 V'
_chemical_name_systematic 'Li3 (V O4) (H2 O)8'
_space_group_IT_number 1
_symmetry_space_group_name_Hall 'P 1'
_symmetry_space_group_name_H-M 'P 1'
_cell_angle_alpha 89.09
_cell_angle_beta 89.43
_cell_angle_gamma 88.968
_cell_formula_units_Z 1
_cell_length_a 5.926
_cell_length_b 6.513
_cell_length_c 7.302
_cell_volume 281.734
_citation_journal_id_ASTM ZNBSEN
_cod_data_source_file Schnabel_ZNBSEN_2007_1361.cif
_cod_data_source_block H16Li3O12V1
_cod_original_cell_volume 281.7339
_cod_original_formula_sum 'H16 Li3 O12 V1'
_cod_database_code 7221506

loop_
_symmetry_equiv_pos_as_xyz
x,y,z

loop_
_atom_site_label
_atom_site_type_symbol
_atom_site_fract_x
_atom_site_fract_y
_atom_site_fract_z
_atom_site_occupancy
_atom_site_U_iso_or_equiv
Li2 Li+1 0.4976 0.1193 0.5889 1 0.0
O4 O-2 0.0197 0.73871 0.65313 1 0.0
O12 O-2 0.50845 0.61824 0.30824 1 0.0
O2 O-2 0.92055 0.71594 0.0289 1 0.0
V1 V+5 0.08255 0.61318 0.85545 1 0.0
Li1 Li+1 0.5913 0.7342 0.0663 1 0.0
Li3 Li+1 -0.0001 0.2303 0.3551 1 0.0
O8 O-2 0.06148 0.52373 0.34237 1 0.0
O5 O-2 0.16325 0.11743 0.56805 1 0.0
O9 O-2 0.58411 0.83533 0.61878 1 0.0
O7 O-2 0.059 0.097 0.12157 1 0.0
O11 O-2 0.51175 0.0286 0.08387 1 0.0
O10 O-2 0.6643 0.22508 0.37627 1 0.0
O1 O-2 0.366 0.63311 0.89599 1 0.0
O6 O-2 0.58291 0.28449 0.79255 1 0.0
O3 O-2 0.01968 0.35828 0.83508 1 0.0
